data_1558419
loop_
_publ_author_name
'Gini, Andrea'
'Paraja, Miguel'
'Galm\'es, Bartomeu'
'Besnard, Celine'
'Poblador-Bahamonde, Amalia I.'
'Sakai, Naomi'
'Frontera, Antonio'
'Matile, Stefan'

_publ_section_title
;
 Pnictogen-bonding catalysis: brevetoxin-type polyether cyclizations
;
_journal_name_full 'Chemical Science'
_journal_paper_doi 10.1039/D0SC02551H
_journal_year 2020
_chemical_formula_moiety 'C18 H6 Bi F9'
_chemical_formula_sum 'C18 H6 Bi F9'
_chemical_formula_weight 602.21
_space_group_crystal_system triclinic
_space_group_IT_number 2
_space_group_name_Hall '-P 1'
_space_group_name_H-M_alt 'P -1'
_atom_sites_solution_hydrogens geom
_atom_sites_solution_primary dual
_audit_creation_date 2020-02-24
_audit_creation_method
;
Olex2 1.3
(compiled Nov 21 2019 18:26:39 for OlexSys, GUI svn.r6003)
;
_audit_update_record
;
2020-04-26 deposited with the CCDC.	2020-06-17 downloaded from the CCDC.
;
_cell_angle_alpha 98.5736(8)
_cell_angle_beta 94.0812(8)
_cell_angle_gamma 102.4968(8)
_cell_formula_units_Z 4
_cell_length_a 7.16588(7)
_cell_length_b 14.61823(16)
_cell_length_c 17.01631(16)
_cell_measurement_reflns_used 28786
_cell_measurement_temperature 150.00(10)
_cell_measurement_theta_max 38.4920
_cell_measurement_theta_min 2.4400
_cell_volume 1710.92(3)
_computing_cell_refinement 'CrysAlisPro 1.171.41.53a (Rigaku OD, 2020)'
_computing_data_collection 'CrysAlisPro 1.171.41.53a (Rigaku OD, 2020)'
_computing_data_reduction 'CrysAlisPro 1.171.41.53a (Rigaku OD, 2020)'
_computing_molecular_graphics 'Olex2 1.3 (Dolomanov et al., 2009)'
_computing_publication_material 'Olex2 1.3 (Dolomanov et al., 2009)'
_computing_structure_refinement 'SHELXL 2018/3 (Sheldrick, 2015)'
_computing_structure_solution 'SHELXT  (Sheldrick, 2015)'
_diffrn_ambient_environment N~2~
_diffrn_ambient_temperature 150.00(10)
_diffrn_detector 'Hybrid Pixel Array Detector'
_diffrn_detector_area_resol_mean 10.0000
_diffrn_detector_type HyPix-Arc
_diffrn_measured_fraction_theta_full 0.999
_diffrn_measured_fraction_theta_max 0.867
_diffrn_measurement_details
;
List of Runs (angles in degrees, time in seconds):

  # Type    Start    End  Width  t~exp~   \w     \q     \k     \f   Frames
#--------------------------------------------------------------------------
  1  \w     33.00  58.00   0.50    4.00    --    0.03  27.00 164.68   50
  2  \w    -36.00  44.00   0.50    4.00    --    0.03  25.00 -74.46  160
  3  \w    -20.00  15.00   0.50    4.00    --    0.03  27.00 164.68   70
  4  \w     -1.00  50.00   0.50    4.00    --    0.03  57.00  60.00  102
  5  \w      2.00  36.00   0.50    4.00    --    6.00-108.00  51.64   68
  6  \w    -46.00  48.00   0.50    4.00    --  -10.00  24.00  22.68  188
  7  \w    -46.00  47.00   0.50    4.00    --  -10.00  24.00-118.88  186
  8  \w      8.00  51.00   0.50    4.00    --   14.00-118.00-161.06   86
  9  \w      8.00  51.00   0.50    4.00    --   14.00-118.00 -67.50   86
 10  \w     11.00  51.00   0.50    4.00    --   14.00-118.00 108.02   80
 11  \w     26.00  51.00   0.50    4.00    --   14.00-118.00  56.41   50
 12  \w     10.00  51.00   0.50    4.00    --   14.00-118.00   2.52   82
 13  \w     26.00  51.00   0.50    4.00    --   14.00-118.00-104.30   50
 14  \w    -43.00  44.00   0.50    4.00    --  -14.00  24.00  78.82  174
 15  \w    -47.00  39.00   0.50    4.00    --  -14.00  25.00 163.58  172
;
_diffrn_measurement_device 'four-circle diffractometer'
_diffrn_measurement_device_type 'XtaLAB Synergy, Dualflex, HyPix-Arc'
_diffrn_measurement_method '\w scans'
_diffrn_orient_matrix_type 'CrysAlisPro convention (1999,Acta A55,543-557)'
_diffrn_orient_matrix_UB_11 0.0182027000
_diffrn_orient_matrix_UB_12 -0.0022849000
_diffrn_orient_matrix_UB_13 -0.0405938000
_diffrn_orient_matrix_UB_21 -0.0319399000
_diffrn_orient_matrix_UB_22 0.0424411000
_diffrn_orient_matrix_UB_23 -0.0014462000
_diffrn_orient_matrix_UB_31 0.0951144000
_diffrn_orient_matrix_UB_32 0.0271305000
_diffrn_orient_matrix_UB_33 0.0121530000
_diffrn_radiation_monochromator mirror
_diffrn_radiation_probe x-ray
_diffrn_radiation_type 'Mo K\a'
_diffrn_radiation_wavelength 0.71073
_diffrn_reflns_av_R_equivalents 0.0410
_diffrn_reflns_av_unetI/netI 0.0475
_diffrn_reflns_Laue_measured_fraction_full 0.999
_diffrn_reflns_Laue_measured_fraction_max 0.867
_diffrn_reflns_limit_h_max 12
_diffrn_reflns_limit_h_min -10
_diffrn_reflns_limit_k_max 25
_diffrn_reflns_limit_k_min -22
_diffrn_reflns_limit_l_max 29
_diffrn_reflns_limit_l_min -29
_diffrn_reflns_number 68969
_diffrn_reflns_point_group_measured_fraction_full 0.999
_diffrn_reflns_point_group_measured_fraction_max 0.867
_diffrn_reflns_theta_full 25.242
_diffrn_reflns_theta_max 38.857
_diffrn_reflns_theta_min 2.435
_diffrn_source 'micro-focus sealed X-ray tube'
_diffrn_source_type 'PhotonJet (Mo) X-ray Source'
_exptl_absorpt_coefficient_mu 10.398
_exptl_absorpt_correction_T_max 0.827
_exptl_absorpt_correction_T_min 0.089
_exptl_absorpt_correction_type gaussian
_exptl_absorpt_process_details
;
CrysAlisPro 1.171.41.53a (Rigaku Oxford Diffraction, 2020)
Numerical absorption correction based on gaussian integration over
			a multifaceted crystal model
Empirical absorption correction using spherical harmonics,
 implemented in SCALE3 ABSPACK scaling algorithm.
;
_exptl_crystal_colour colourless
_exptl_crystal_colour_primary colourless
_exptl_crystal_density_diffrn 2.338
_exptl_crystal_description prism
_exptl_crystal_F_000 1112
_exptl_crystal_size_max 0.309
_exptl_crystal_size_mid 0.076
_exptl_crystal_size_min 0.042
_refine_diff_density_max 1.435
_refine_diff_density_min -1.448
_refine_diff_density_rms 0.150
_refine_ls_extinction_method none
_refine_ls_goodness_of_fit_ref 1.051
_refine_ls_hydrogen_treatment constr
_refine_ls_matrix_type full
_refine_ls_number_parameters 505
_refine_ls_number_reflns 17091
_refine_ls_number_restraints 0
_refine_ls_restrained_S_all 1.051
_refine_ls_R_factor_all 0.0576
_refine_ls_R_factor_gt 0.0314
_refine_ls_shift/su_max 0.005
_refine_ls_shift/su_mean 0.000
_refine_ls_structure_factor_coef Fsqd
_refine_ls_weighting_details 'w=1/[\s^2^(Fo^2^)+(0.0156P)^2^+0.2121P] where P=(Fo^2^+2Fc^2^)/3'
_refine_ls_weighting_scheme calc
_refine_ls_wR_factor_gt 0.0497
_refine_ls_wR_factor_ref 0.0535
_reflns_Friedel_coverage 0.000
_reflns_number_gt 12489
_reflns_number_total 17091
_reflns_threshold_expression 'I > 2\s(I)'
_cod_data_source_file d0sc02551h2.cif
_cod_data_source_block agn070
_cod_database_code 1558419
_shelx_shelxl_version_number 2018/3
_chemical_oxdiff_formula 'Bi F9 C18 H6'
_shelx_space_group_comment
;
The symmetry employed for this shelxl refinement is uniquely defined
by the following loop, which should always be used as a source of
symmetry information in preference to the above space-group names.
They are only intended as comments.
;
_reflns_odcompleteness_completeness 99.91
_reflns_odcompleteness_iscentric 1
_reflns_odcompleteness_theta 26.32
_olex2_refinement_description
;
1. Fixed Uiso
 At 1.2 times of:
  All C(H) groups
2.a Aromatic/amide H refined with riding coordinates:
 C8B(H8B), C18A(H18A), C14A(H14A), C12B(H12B), C8A(H8A), C14B(H14B), C2B(H2B),
 C18B(H18B), C6B(H6B), C6A(H6A), C2A(H2A), C12A(H12A)
;
_olex2_submission_special_instructions 'No special instructions were received'
_oxdiff_exptl_absorpt_empirical_details
;
Empirical correction (ABSPACK) includes:
- Absorption correction using spherical harmonics
- Frame scaling
;
_oxdiff_exptl_absorpt_empirical_full_max 1.942
_oxdiff_exptl_absorpt_empirical_full_min 0.634

loop_
_space_group_symop_operation_xyz
'x, y, z'
'-x, -y, -z'

loop_
_atom_site_label
_atom_site_type_symbol
_atom_site_fract_x
_atom_site_fract_y
_atom_site_fract_z
_atom_site_U_iso_or_equiv
_atom_site_adp_type
_atom_site_occupancy
_atom_site_site_symmetry_order
_atom_site_calc_flag
_atom_site_refinement_flags_posn
_atom_site_refinement_flags_adp
_atom_site_refinement_flags_occupancy
_atom_site_disorder_assembly
_atom_site_disorder_group
Bi1B Bi 1.14318(2) 0.81398(2) 0.73267(2) 0.02091(2) Uani 1 1 d . . . . .
Bi1A Bi 0.57210(2) 0.38080(2) 0.77318(2) 0.02362(2) Uani 1 1 d . . . . .
F5A F 0.5208(2) 0.31431(13) 0.44538(9) 0.0500(4) Uani 1 1 d . . . . .
F9B F 0.4670(2) 0.75737(11) 0.88177(10) 0.0428(4) Uani 1 1 d . . . . .
F10B F 0.2871(2) 0.60354(11) 0.77335(10) 0.0417(4) Uani 1 1 d . . . . .
F17A F 1.0819(2) 0.69213(10) 0.94959(10) 0.0413(4) Uani 1 1 d . . . . .
F15B F 0.59772(19) 0.88410(12) 0.51253(9) 0.0411(4) Uani 1 1 d . . . . .
F3B F 1.0694(2) 1.18859(10) 0.78561(11) 0.0455(4) Uani 1 1 d . . . . .
F16A F 1.35815(19) 0.59917(10) 0.98219(9) 0.0380(3) Uani 1 1 d . . . . .
F11B F 0.4709(2) 0.53844(10) 0.65255(9) 0.0387(3) Uani 1 1 d . . . . .
F15A F 1.3015(2) 0.41188(11) 0.92888(10) 0.0378(3) Uani 1 1 d . . . . .
F10A F 0.6082(2) -0.03710(10) 0.82642(10) 0.0418(4) Uani 1 1 d . . . . .
F11A F 0.6453(3) 0.10356(12) 0.95291(10) 0.0528(5) Uani 1 1 d . . . . .
F4A F 0.8996(2) 0.36803(11) 0.43320(9) 0.0422(4) Uani 1 1 d . . . . .
F9A F 0.5560(2) -0.00154(10) 0.67706(10) 0.0443(4) Uani 1 1 d . . . . .
F5B F 1.2113(3) 1.06471(12) 1.01475(9) 0.0520(4) Uani 1 1 d . . . . .
F16B F 0.8306(2) 0.89513(13) 0.39668(9) 0.0457(4) Uani 1 1 d . . . . .
F17B F 1.1974(2) 0.88119(15) 0.42434(10) 0.0554(5) Uani 1 1 d . . . . .
F3A F 1.1492(2) 0.41858(16) 0.56568(11) 0.0635(6) Uani 1 1 d . . . . .
F4B F 1.1440(3) 1.21025(11) 0.94584(11) 0.0513(4) Uani 1 1 d . . . . .
C16A C 1.1913(3) 0.55167(17) 0.93900(13) 0.0258(4) Uani 1 1 d . . . . .
C8B C 0.7497(3) 0.77243(15) 0.81592(13) 0.0249(4) Uani 1 1 d . . . . .
H8B H 0.811941 0.827039 0.853765 0.030 Uiso 1 1 calc R U . . .
C18A C 0.8796(3) 0.55031(15) 0.87740(13) 0.0248(4) Uani 1 1 d . . . . .
H18A H 0.782151 0.583024 0.866678 0.030 Uiso 1 1 calc R U . . .
C17A C 1.0493(3) 0.59818(16) 0.92190(14) 0.0273(5) Uani 1 1 d . . . . .
C7B C 0.8449(3) 0.73910(14) 0.75347(13) 0.0213(4) Uani 1 1 d . . . . .
C14A C 0.9931(3) 0.40605(16) 0.86515(13) 0.0257(4) Uani 1 1 d . . . . .
H14A H 0.974748 0.339985 0.845781 0.031 Uiso 1 1 calc R U . . .
C12B C 0.7525(3) 0.65840(15) 0.69796(14) 0.0248(4) Uani 1 1 d . . . . .
H12B H 0.817123 0.634476 0.655456 0.030 Uiso 1 1 calc R U . . .
C4A C 0.8349(3) 0.36845(16) 0.50600(14) 0.0297(5) Uani 1 1 d . . . . .
C5A C 0.6412(3) 0.34277(17) 0.51298(14) 0.0296(5) Uani 1 1 d . . . . .
C15A C 1.1618(3) 0.45600(16) 0.91074(14) 0.0260(4) Uani 1 1 d . . . . .
C11B C 0.5662(3) 0.61439(15) 0.70612(14) 0.0270(5) Uani 1 1 d . . . . .
C13B C 1.0310(3) 0.85031(15) 0.61711(12) 0.0209(4) Uani 1 1 d . . . . .
C10A C 0.6048(3) 0.05149(16) 0.81487(16) 0.0292(5) Uani 1 1 d . . . . .
C8A C 0.5762(3) 0.16176(16) 0.72529(14) 0.0254(4) Uani 1 1 d . . . . .
H8A H 0.560364 0.174180 0.672288 0.031 Uiso 1 1 calc R U . . .
C3B C 1.0999(3) 1.11381(16) 0.81880(15) 0.0283(5) Uani 1 1 d . . . . .
C15B C 0.7798(3) 0.87524(17) 0.52885(14) 0.0259(4) Uani 1 1 d . . . . .
C14B C 0.8428(3) 0.85956(16) 0.60260(13) 0.0243(4) Uani 1 1 d . . . . .
H14B H 0.758864 0.855047 0.643352 0.029 Uiso 1 1 calc R U . . .
C2B C 1.0920(3) 1.02776(15) 0.77112(13) 0.0228(4) Uani 1 1 d . . . . .
H2B H 1.061839 1.019988 0.714895 0.027 Uiso 1 1 calc R U . . .
C3A C 0.9599(3) 0.39519(19) 0.57444(17) 0.0354(6) Uani 1 1 d . . . . .
C18B C 1.1526(3) 0.85855(16) 0.55693(14) 0.0256(4) Uani 1 1 d . . . . .
H18B H 1.281988 0.853534 0.566486 0.031 Uiso 1 1 calc R U . . .
C10B C 0.4711(3) 0.64718(16) 0.76765(15) 0.0288(5) Uani 1 1 d . . . . .
C6B C 1.1712(3) 0.96437(16) 0.88894(14) 0.0283(5) Uani 1 1 d . . . . .
H6B H 1.198352 0.913670 0.913343 0.034 Uiso 1 1 calc R U . . .
C1B C 1.1286(3) 0.95256(15) 0.80617(13) 0.0214(4) Uani 1 1 d . . . . .
C5B C 1.1731(4) 1.05138(18) 0.93493(14) 0.0334(5) Uani 1 1 d . . . . .
C13A C 0.8509(3) 0.45343(15) 0.84798(12) 0.0218(4) Uani 1 1 d . . . . .
C4B C 1.1383(4) 1.12612(16) 0.90016(16) 0.0323(5) Uani 1 1 d . . . . .
C9A C 0.5793(3) 0.07131(16) 0.73883(15) 0.0278(5) Uani 1 1 d . . . . .
C7A C 0.5963(3) 0.23398(15) 0.78987(14) 0.0237(4) Uani 1 1 d . . . . .
C11A C 0.6236(4) 0.12387(18) 0.87867(15) 0.0327(5) Uani 1 1 d . . . . .
C1A C 0.7003(3) 0.37222(15) 0.65581(13) 0.0240(4) Uani 1 1 d . . . . .
C16B C 0.8980(4) 0.88171(18) 0.46869(14) 0.0299(5) Uani 1 1 d . . . . .
C6A C 0.5736(3) 0.34465(16) 0.58667(14) 0.0275(5) Uani 1 1 d . . . . .
H6A H 0.439282 0.326945 0.590209 0.033 Uiso 1 1 calc R U . . .
C17B C 1.0847(3) 0.87391(17) 0.48393(14) 0.0298(5) Uani 1 1 d . . . . .
C9B C 0.5639(3) 0.72557(16) 0.82262(14) 0.0280(5) Uani 1 1 d . . . . .
C2A C 0.8970(3) 0.39723(18) 0.64895(15) 0.0318(5) Uani 1 1 d . . . . .
H2A H 0.986785 0.415558 0.695480 0.038 Uiso 1 1 calc R U . . .
C12A C 0.6186(3) 0.21483(16) 0.86748(14) 0.0288(5) Uani 1 1 d . . . . .
H12A H 0.630209 0.263957 0.912137 0.035 Uiso 1 1 calc R U . . .

loop_
_atom_site_aniso_label
_atom_site_aniso_U_11
_atom_site_aniso_U_22
_atom_site_aniso_U_33
_atom_site_aniso_U_23
_atom_site_aniso_U_13
_atom_site_aniso_U_12
Bi1B 0.02065(4) 0.02178(4) 0.02068(4) 0.00201(3) -0.00085(3) 0.00774(3)
Bi1A 0.02400(4) 0.02539(4) 0.02294(4) 0.00457(3) 0.00201(3) 0.00864(3)
F5A 0.0483(9) 0.0680(12) 0.0247(8) 0.0101(8) -0.0136(7) -0.0020(8)
F9B 0.0433(8) 0.0492(9) 0.0406(9) 0.0086(7) 0.0217(7) 0.0147(7)
F10B 0.0280(7) 0.0412(8) 0.0569(11) 0.0195(8) 0.0100(7) 0.0009(6)
F17A 0.0449(9) 0.0238(7) 0.0498(10) -0.0067(7) -0.0016(7) 0.0071(6)
F15B 0.0244(7) 0.0671(11) 0.0371(9) 0.0209(8) -0.0006(6) 0.0149(7)
F3B 0.0610(10) 0.0276(7) 0.0540(11) 0.0106(7) 0.0037(8) 0.0218(7)
F16A 0.0284(7) 0.0404(8) 0.0376(9) -0.0023(7) -0.0061(6) 0.0010(6)
F11B 0.0384(8) 0.0267(7) 0.0431(9) -0.0004(6) -0.0063(7) -0.0019(6)
F15A 0.0326(7) 0.0422(8) 0.0420(9) 0.0062(7) -0.0027(6) 0.0186(6)
F10A 0.0452(8) 0.0244(7) 0.0571(11) 0.0094(7) -0.0007(7) 0.0110(6)
F11A 0.0834(13) 0.0416(9) 0.0321(9) 0.0140(7) -0.0114(9) 0.0122(9)
F4A 0.0567(9) 0.0402(8) 0.0277(8) 0.0037(6) 0.0150(7) 0.0050(7)
F9A 0.0602(10) 0.0280(7) 0.0403(9) -0.0081(6) 0.0070(8) 0.0093(7)
F5B 0.0823(12) 0.0467(9) 0.0209(8) -0.0066(7) -0.0006(8) 0.0121(9)
F16B 0.0496(9) 0.0657(11) 0.0234(7) 0.0183(7) 0.0003(7) 0.0110(8)
F17B 0.0494(9) 0.0930(14) 0.0328(9) 0.0226(9) 0.0256(8) 0.0207(9)
F3A 0.0272(8) 0.1028(16) 0.0513(11) 0.0004(11) 0.0129(8) 0.0010(9)
F4B 0.0700(11) 0.0299(8) 0.0497(11) -0.0125(7) 0.0082(9) 0.0147(8)
C16A 0.0255(11) 0.0314(11) 0.0182(10) 0.0029(8) 0.0024(8) 0.0027(9)
C8B 0.0315(12) 0.0219(10) 0.0224(10) 0.0053(8) 0.0014(9) 0.0079(9)
C18A 0.0302(11) 0.0259(10) 0.0220(10) 0.0058(8) 0.0052(9) 0.0126(9)
C17A 0.0346(12) 0.0240(10) 0.0227(11) 0.0016(8) 0.0071(9) 0.0056(9)
C7B 0.0241(10) 0.0200(9) 0.0205(10) 0.0050(7) 0.0007(8) 0.0058(8)
C14A 0.0310(12) 0.0242(10) 0.0218(10) 0.0012(8) 0.0015(9) 0.0089(9)
C12B 0.0293(11) 0.0219(10) 0.0245(11) 0.0044(8) 0.0032(9) 0.0085(9)
C4A 0.0390(13) 0.0236(10) 0.0257(11) 0.0028(9) 0.0085(10) 0.0048(10)
C5A 0.0336(12) 0.0299(11) 0.0226(11) 0.0058(9) -0.0058(9) 0.0034(10)
C15A 0.0283(11) 0.0314(11) 0.0227(10) 0.0070(9) 0.0051(9) 0.0137(9)
C11B 0.0308(12) 0.0199(10) 0.0294(12) 0.0069(8) -0.0056(9) 0.0048(9)
C13B 0.0205(10) 0.0235(10) 0.0182(9) 0.0013(8) 0.0019(8) 0.0051(8)
C10A 0.0245(11) 0.0207(10) 0.0416(14) 0.0061(9) -0.0016(10) 0.0043(9)
C8A 0.0225(11) 0.0304(11) 0.0217(10) 0.0037(9) 0.0029(8) 0.0027(9)
C3B 0.0303(12) 0.0239(10) 0.0335(13) 0.0059(9) 0.0074(10) 0.0101(9)
C15B 0.0198(10) 0.0326(11) 0.0250(11) 0.0066(9) -0.0003(8) 0.0053(9)
C14B 0.0222(10) 0.0313(11) 0.0199(10) 0.0044(8) 0.0040(8) 0.0067(9)
C2B 0.0239(10) 0.0235(10) 0.0223(10) 0.0053(8) 0.0025(8) 0.0073(8)
C3A 0.0250(12) 0.0394(14) 0.0384(14) 0.0003(11) 0.0058(10) 0.0037(10)
C18B 0.0233(10) 0.0290(11) 0.0258(11) 0.0023(9) 0.0073(9) 0.0084(9)
C10B 0.0239(11) 0.0271(11) 0.0391(13) 0.0161(10) 0.0044(10) 0.0066(9)
C6B 0.0368(13) 0.0250(10) 0.0218(11) 0.0045(8) 0.0013(9) 0.0045(9)
C1B 0.0212(10) 0.0212(9) 0.0199(10) 0.0013(8) -0.0002(8) 0.0031(8)
C5B 0.0390(14) 0.0356(13) 0.0203(11) -0.0033(9) 0.0010(10) 0.0034(11)
C13A 0.0278(11) 0.0218(9) 0.0157(9) 0.0023(7) 0.0016(8) 0.0062(8)
C4B 0.0347(13) 0.0235(11) 0.0346(13) -0.0039(9) 0.0061(10) 0.0031(10)
C9A 0.0257(11) 0.0234(10) 0.0302(12) -0.0040(9) 0.0029(9) 0.0026(9)
C7A 0.0196(10) 0.0228(10) 0.0273(11) 0.0037(8) 0.0007(8) 0.0027(8)
C11A 0.0347(13) 0.0330(12) 0.0286(12) 0.0097(10) -0.0053(10) 0.0039(10)
C1A 0.0266(11) 0.0229(10) 0.0221(10) 0.0031(8) -0.0016(8) 0.0065(9)
C16B 0.0351(13) 0.0348(12) 0.0185(10) 0.0075(9) 0.0008(9) 0.0034(10)
C6A 0.0244(11) 0.0311(11) 0.0269(11) 0.0092(9) -0.0010(9) 0.0045(9)
C17B 0.0318(12) 0.0359(12) 0.0232(11) 0.0068(9) 0.0117(9) 0.0067(10)
C9B 0.0346(12) 0.0282(11) 0.0280(11) 0.0108(9) 0.0110(10) 0.0152(10)
C2A 0.0259(12) 0.0423(14) 0.0237(11) -0.0004(10) -0.0032(9) 0.0065(10)
C12A 0.0342(12) 0.0242(10) 0.0245(11) 0.0002(9) -0.0020(9) 0.0036(9)

loop_
_atom_type_symbol
_atom_type_description
_atom_type_scat_dispersion_real
_atom_type_scat_dispersion_imag
_atom_type_scat_source
C C 0.0033 0.0016 'International Tables Vol C Tables 4.2.6.8 and 6.1.1.4'
H H 0.0000 0.0000 'International Tables Vol C Tables 4.2.6.8 and 6.1.1.4'
Bi Bi -4.1077 10.2566 'International Tables Vol C Tables 4.2.6.8 and 6.1.1.4'
F F 0.0171 0.0103 'International Tables Vol C Tables 4.2.6.8 and 6.1.1.4'

loop_
_exptl_crystal_face_index_h
_exptl_crystal_face_index_k
_exptl_crystal_face_index_l
_exptl_crystal_face_perp_dist
0 0 1 0.0200
0 0 -1 0.0219
2 0 1 0.1965
-2 0 -1 0.0660
0 1 0 0.0669
0 -1 0 0.0010

loop_
_geom_angle_atom_site_label_1
_geom_angle_atom_site_label_2
_geom_angle_atom_site_label_3
_geom_angle
_geom_angle_site_symmetry_1
_geom_angle_site_symmetry_3
_geom_angle_publ_flag
C13B Bi1B C7B 91.48(7) . . ?
C1B Bi1B C7B 93.95(8) . . ?
C1B Bi1B C13B 94.35(8) . . ?
C13A Bi1A C1A 95.16(8) . . ?
C7A Bi1A C13A 94.28(8) . . ?
C7A Bi1A C1A 93.79(8) . . ?
F16A C16A C17A 120.7(2) . . ?
F16A C16A C15A 120.1(2) . . ?
C15A C16A C17A 119.2(2) . . ?
C7B C8B H8B 120.3 . . ?
C9B C8B H8B 120.3 . . ?
C9B C8B C7B 119.5(2) . . ?
C17A C18A H18A 120.1 . . ?
C17A C18A C13A 119.8(2) . . ?
C13A C18A H18A 120.1 . . ?
F17A C17A C16A 118.2(2) . . ?
F17A C17A C18A 120.8(2) . . ?
C18A C17A C16A 121.0(2) . . ?
C8B C7B Bi1B 122.66(15) . . ?
C8B C7B C12B 120.0(2) . . ?
C12B C7B Bi1B 117.31(15) . . ?
C15A C14A H14A 120.3 . . ?
C15A C14A C13A 119.3(2) . . ?
C13A C14A H14A 120.3 . . ?
C7B C12B H12B 120.6 . . ?
C11B C12B C7B 118.8(2) . . ?
C11B C12B H12B 120.6 . . ?
F4A C4A C5A 120.6(2) . . ?
F4A C4A C3A 121.0(2) . . ?
C3A C4A C5A 118.4(2) . . ?
F5A C5A C4A 117.7(2) . . ?
F5A C5A C6A 121.1(2) . . ?
C6A C5A C4A 121.1(2) . . ?
F15A C15A C16A 118.2(2) . . ?
F15A C15A C14A 120.7(2) . . ?
C16A C15A C14A 121.2(2) . . ?
F11B C11B C12B 120.4(2) . . ?
F11B C11B C10B 118.1(2) . . ?
C10B C11B C12B 121.5(2) . . ?
C14B C13B Bi1B 122.33(15) . . ?
C14B C13B C18B 119.5(2) . . ?
C18B C13B Bi1B 118.11(16) . . ?
F10A C10A C9A 120.6(2) . . ?
F10A C10A C11A 120.8(2) . . ?
C11A C10A C9A 118.6(2) . . ?
C9A C8A H8A 120.5 . . ?
C9A C8A C7A 119.1(2) . . ?
C7A C8A H8A 120.5 . . ?
F3B C3B C2B 120.2(2) . . ?
F3B C3B C4B 118.3(2) . . ?
C4B C3B C2B 121.5(2) . . ?
F15B C15B C14B 120.9(2) . . ?
F15B C15B C16B 117.5(2) . . ?
C14B C15B C16B 121.6(2) . . ?
C13B C14B H14B 120.3 . . ?
C15B C14B C13B 119.3(2) . . ?
C15B C14B H14B 120.3 . . ?
C3B C2B H2B 120.3 . . ?
C3B C2B C1B 119.3(2) . . ?
C1B C2B H2B 120.3 . . ?
F3A C3A C4A 117.0(2) . . ?
F3A C3A C2A 121.1(2) . . ?
C4A C3A C2A 121.9(2) . . ?
C13B C18B H18B 120.2 . . ?
C17B C18B C13B 119.6(2) . . ?
C17B C18B H18B 120.2 . . ?
F10B C10B C11B 120.2(2) . . ?
F10B C10B C9B 120.5(2) . . ?
C11B C10B C9B 119.4(2) . . ?
C1B C6B H6B 120.6 . . ?
C5B C6B H6B 120.6 . . ?
C5B C6B C1B 118.9(2) . . ?
C2B C1B Bi1B 121.79(16) . . ?
C2B C1B C6B 120.0(2) . . ?
C6B C1B Bi1B 118.09(16) . . ?
F5B C5B C6B 120.4(2) . . ?
F5B C5B C4B 118.5(2) . . ?
C4B C5B C6B 121.1(2) . . ?
C18A C13A Bi1A 117.64(15) . . ?
C14A C13A Bi1A 122.76(15) . . ?
C14A C13A C18A 119.6(2) . . ?
F4B C4B C3B 120.7(2) . . ?
F4B C4B C5B 120.1(2) . . ?
C3B C4B C5B 119.2(2) . . ?
F9A C9A C10A 117.5(2) . . ?
F9A C9A C8A 120.7(2) . . ?
C10A C9A C8A 121.8(2) . . ?
C8A C7A Bi1A 121.26(17) . . ?
C8A C7A C12A 120.0(2) . . ?
C12A C7A Bi1A 118.63(16) . . ?
F11A C11A C10A 118.2(2) . . ?
F11A C11A C12A 120.5(2) . . ?
C10A C11A C12A 121.3(2) . . ?
C6A C1A Bi1A 117.18(16) . . ?
C6A C1A C2A 118.7(2) . . ?
C2A C1A Bi1A 124.07(16) . . ?
F16B C16B C15B 120.0(2) . . ?
F16B C16B C17B 121.2(2) . . ?
C15B C16B C17B 118.8(2) . . ?
C5A C6A C1A 120.4(2) . . ?
C5A C6A H6A 119.8 . . ?
C1A C6A H6A 119.8 . . ?
F17B C17B C18B 121.2(2) . . ?
F17B C17B C16B 117.5(2) . . ?
C18B C17B C16B 121.3(2) . . ?
F9B C9B C8B 120.7(2) . . ?
F9B C9B C10B 118.4(2) . . ?
C10B C9B C8B 120.9(2) . . ?
C3A C2A C1A 119.5(2) . . ?
C3A C2A H2A 120.2 . . ?
C1A C2A H2A 120.2 . . ?
C7A C12A H12A 120.3 . . ?
C11A C12A C7A 119.3(2) . . ?
C11A C12A H12A 120.3 . . ?

loop_
_geom_bond_atom_site_label_1
_geom_bond_atom_site_label_2
_geom_bond_distance
_geom_bond_site_symmetry_2
_geom_bond_publ_flag
Bi1B C7B 2.259(2) . ?
Bi1B C13B 2.251(2) . ?
Bi1B C1B 2.244(2) . ?
Bi1A C13A 2.248(2) . ?
Bi1A C7A 2.248(2) . ?
Bi1A C1A 2.255(2) . ?
F5A C5A 1.342(3) . ?
F9B C9B 1.345(3) . ?
F10B C10B 1.352(3) . ?
F17A C17A 1.347(3) . ?
F15B C15B 1.352(3) . ?
F3B C3B 1.353(3) . ?
F16A C16A 1.347(3) . ?
F11B C11B 1.346(3) . ?
F15A C15A 1.345(3) . ?
F10A C10A 1.343(3) . ?
F11A C11A 1.346(3) . ?
F4A C4A 1.353(3) . ?
F9A C9A 1.353(3) . ?
F5B C5B 1.343(3) . ?
F16B C16B 1.342(3) . ?
F17B C17B 1.343(3) . ?
F3A C3A 1.350(3) . ?
F4B C4B 1.344(3) . ?
C16A C17A 1.378(3) . ?
C16A C15A 1.374(3) . ?
C8B H8B 0.9500 . ?
C8B C7B 1.387(3) . ?
C8B C9B 1.381(3) . ?
C18A H18A 0.9500 . ?
C18A C17A 1.373(3) . ?
C18A C13A 1.395(3) . ?
C7B C12B 1.401(3) . ?
C14A H14A 0.9500 . ?
C14A C15A 1.382(3) . ?
C14A C13A 1.388(3) . ?
C12B H12B 0.9500 . ?
C12B C11B 1.377(3) . ?
C4A C5A 1.375(3) . ?
C4A C3A 1.370(4) . ?
C5A C6A 1.375(3) . ?
C11B C10B 1.372(3) . ?
C13B C14B 1.393(3) . ?
C13B C18B 1.393(3) . ?
C10A C9A 1.376(3) . ?
C10A C11A 1.375(4) . ?
C8A H8A 0.9500 . ?
C8A C9A 1.380(3) . ?
C8A C7A 1.381(3) . ?
C3B C2B 1.379(3) . ?
C3B C4B 1.369(4) . ?
C15B C14B 1.371(3) . ?
C15B C16B 1.375(3) . ?
C14B H14B 0.9500 . ?
C2B H2B 0.9500 . ?
C2B C1B 1.390(3) . ?
C3A C2A 1.374(4) . ?
C18B H18B 0.9500 . ?
C18B C17B 1.369(3) . ?
C10B C9B 1.376(3) . ?
C6B H6B 0.9500 . ?
C6B C1B 1.397(3) . ?
C6B C5B 1.387(3) . ?
C5B C4B 1.377(4) . ?
C7A C12A 1.396(3) . ?
C11A C12A 1.379(3) . ?
C1A C6A 1.385(3) . ?
C1A C2A 1.395(3) . ?
C16B C17B 1.377(3) . ?
C6A H6A 0.9500 . ?
C2A H2A 0.9500 . ?
C12A H12A 0.9500 . ?

loop_
_geom_torsion_atom_site_label_1
_geom_torsion_atom_site_label_2
_geom_torsion_atom_site_label_3
_geom_torsion_atom_site_label_4
_geom_torsion
_geom_torsion_site_symmetry_1
_geom_torsion_site_symmetry_2
_geom_torsion_site_symmetry_3
_geom_torsion_site_symmetry_4
_geom_torsion_publ_flag
Bi1B C7B C12B C11B -176.14(16) . . . . ?
Bi1B C13B C14B C15B -175.47(17) . . . . ?
Bi1B C13B C18B C17B 175.40(17) . . . . ?
Bi1A C7A C12A C11A 176.66(17) . . . . ?
Bi1A C1A C6A C5A 176.51(18) . . . . ?
Bi1A C1A C2A C3A -175.88(19) . . . . ?
F5A C5A C6A C1A 178.6(2) . . . . ?
F10B C10B C9B F9B 0.0(3) . . . . ?
F10B C10B C9B C8B -178.0(2) . . . . ?
F15B C15B C14B C13B 179.7(2) . . . . ?
F15B C15B C16B F16B -0.8(3) . . . . ?
F15B C15B C16B C17B 179.3(2) . . . . ?
F3B C3B C2B C1B 178.4(2) . . . . ?
F3B C3B C4B F4B 0.5(4) . . . . ?
F3B C3B C4B C5B -178.9(2) . . . . ?
F16A C16A C17A F17A -0.1(3) . . . . ?
F16A C16A C17A C18A 179.5(2) . . . . ?
F16A C16A C15A F15A 1.4(3) . . . . ?
F16A C16A C15A C14A -178.9(2) . . . . ?
F11B C11B C10B F10B 0.0(3) . . . . ?
F11B C11B C10B C9B -179.0(2) . . . . ?
F10A C10A C9A F9A 0.7(3) . . . . ?
F10A C10A C9A C8A -179.7(2) . . . . ?
F10A C10A C11A F11A -0.1(4) . . . . ?
F10A C10A C11A C12A -179.4(2) . . . . ?
F11A C11A C12A C7A 179.9(2) . . . . ?
F4A C4A C5A F5A 2.3(3) . . . . ?
F4A C4A C5A C6A -178.8(2) . . . . ?
F4A C4A C3A F3A -1.6(4) . . . . ?
F4A C4A C3A C2A 179.2(2) . . . . ?
F5B C5B C4B F4B 0.3(4) . . . . ?
F5B C5B C4B C3B 179.7(2) . . . . ?
F16B C16B C17B F17B 0.6(4) . . . . ?
F16B C16B C17B C18B -178.8(2) . . . . ?
F3A C3A C2A C1A -179.7(2) . . . . ?
C8B C7B C12B C11B 1.0(3) . . . . ?
C17A C16A C15A F15A -179.3(2) . . . . ?
C17A C16A C15A C14A 0.5(3) . . . . ?
C17A C18A C13A Bi1A -178.59(16) . . . . ?
C17A C18A C13A C14A 1.1(3) . . . . ?
C7B C8B C9B F9B -178.8(2) . . . . ?
C7B C8B C9B C10B -0.9(3) . . . . ?
C7B C12B C11B F11B 177.99(19) . . . . ?
C7B C12B C11B C10B -0.8(3) . . . . ?
C12B C11B C10B F10B 178.8(2) . . . . ?
C12B C11B C10B C9B -0.2(3) . . . . ?
C4A C5A C6A C1A -0.3(4) . . . . ?
C4A C3A C2A C1A -0.5(4) . . . . ?
C5A C4A C3A F3A 179.0(2) . . . . ?
C5A C4A C3A C2A -0.2(4) . . . . ?
C15A C16A C17A F17A -179.4(2) . . . . ?
C15A C16A C17A C18A 0.1(3) . . . . ?
C15A C14A C13A Bi1A 179.16(16) . . . . ?
C15A C14A C13A C18A -0.5(3) . . . . ?
C11B C10B C9B F9B 179.0(2) . . . . ?
C11B C10B C9B C8B 1.1(3) . . . . ?
C13B C18B C17B F17B -179.3(2) . . . . ?
C13B C18B C17B C16B 0.2(4) . . . . ?
C10A C11A C12A C7A -0.8(4) . . . . ?
C8A C7A C12A C11A 1.1(3) . . . . ?
C3B C2B C1B Bi1B -174.82(16) . . . . ?
C3B C2B C1B C6B 0.6(3) . . . . ?
C15B C16B C17B F17B -179.5(2) . . . . ?
C15B C16B C17B C18B 1.0(4) . . . . ?
C14B C13B C18B C17B -1.2(3) . . . . ?
C14B C15B C16B F16B 178.6(2) . . . . ?
C14B C15B C16B C17B -1.2(4) . . . . ?
C2B C3B C4B F4B -179.5(2) . . . . ?
C2B C3B C4B C5B 1.2(4) . . . . ?
C3A C4A C5A F5A -178.3(2) . . . . ?
C3A C4A C5A C6A 0.7(4) . . . . ?
C18B C13B C14B C15B 0.9(3) . . . . ?
C6B C5B C4B F4B -178.9(2) . . . . ?
C6B C5B C4B C3B 0.4(4) . . . . ?
C1B C6B C5B F5B 179.2(2) . . . . ?
C1B C6B C5B C4B -1.5(4) . . . . ?
C5B C6B C1B Bi1B 176.54(17) . . . . ?
C5B C6B C1B C2B 1.0(3) . . . . ?
C13A C18A C17A F17A 178.7(2) . . . . ?
C13A C18A C17A C16A -0.9(3) . . . . ?
C13A C14A C15A F15A 179.5(2) . . . . ?
C13A C14A C15A C16A -0.3(3) . . . . ?
C4B C3B C2B C1B -1.7(3) . . . . ?
C9A C10A C11A F11A 178.9(2) . . . . ?
C9A C10A C11A C12A -0.5(4) . . . . ?
C9A C8A C7A Bi1A -175.67(16) . . . . ?
C9A C8A C7A C12A -0.3(3) . . . . ?
C7A C8A C9A F9A 178.6(2) . . . . ?
C7A C8A C9A C10A -1.0(3) . . . . ?
C11A C10A C9A F9A -178.3(2) . . . . ?
C11A C10A C9A C8A 1.4(4) . . . . ?
C16B C15B C14B C13B 0.3(4) . . . . ?
C6A C1A C2A C3A 0.8(4) . . . . ?
C9B C8B C7B Bi1B 176.79(16) . . . . ?
C9B C8B C7B C12B -0.1(3) . . . . ?
C2A C1A C6A C5A -0.4(3) . . . . ?

loop_
_exptl_oxdiff_crystal_face_indexfrac_h
_exptl_oxdiff_crystal_face_indexfrac_k
_exptl_oxdiff_crystal_face_indexfrac_l
_exptl_oxdiff_crystal_face_x
_exptl_oxdiff_crystal_face_y
_exptl_oxdiff_crystal_face_z
-0.0000 0.0002 0.9988 -0.0405 -0.0014 0.0121
0.0000 -0.0002 -0.9988 0.0405 0.0014 -0.0121
1.9979 0.0004 0.9991 -0.0042 -0.0652 0.2022
-1.9979 -0.0004 -0.9991 0.0042 0.0652 -0.2022
0.0001 0.9987 -0.0000 -0.0023 0.0424 0.0271
-0.0001 -0.9987 0.0000 0.0023 -0.0424 -0.0271
